data_1523318
loop_
_publ_author_name
'Buechler, H.'
'Range, K.J.'

_publ_section_title
;
 Hochdruck-Hochtemperatursynthese und Kristall- struktur von Al11 Au4 und
 Al Au
;
_journal_name_full 'Journal of the Less-Common Metals'
_journal_page_first 143
_journal_page_last 152
_journal_volume 160
_journal_year 1990
_chemical_formula_sum 'Al Au'
_space_group_IT_number 11
_symmetry_space_group_name_Hall '-P 2yb'
_symmetry_space_group_name_H-M 'P 1 21/m 1'
_cell_angle_alpha 90
_cell_angle_beta 93.14
_cell_angle_gamma 90
_cell_formula_units_Z 4
_cell_length_a 6.3998
_cell_length_b 3.3286
_cell_length_c 6.3254
_cell_volume 134.544
_citation_journal_id_ASTM JCOMAH
_cod_data_source_file Buechler_JCOMAH_1990_889.cif
_cod_data_source_block Al1Au1
_cod_original_cell_volume 134.5437
_cod_original_formula_sum 'Al1 Au1'
_cod_database_code 1523318

loop_
_symmetry_equiv_pos_as_xyz
x,y,z
-x,y+1/2,-z
-x,-y,-z
x,-y-1/2,z

loop_
_atom_site_label
_atom_site_type_symbol
_atom_site_fract_x
_atom_site_fract_y
_atom_site_fract_z
_atom_site_occupancy
_atom_site_U_iso_or_equiv
Al2 Al 0.318 0.25 0.9211 1 0.0
Au1 Au 0.4737 0.25 0.3092 1 0.0
Au2 Au 0.0076 0.25 0.1871 1 0.0
Al1 Al 0.8215 0.25 0.5492 1 0.0
